data_1100908
loop_
_publ_author_name
'Baggio, Ricardo'
'Foxman, Bruce'
'Garland, Maria Teresa'
'Perec, Mireille'
'Shang, Wen'

_publ_section_title
;
 Aquabis(crotonato)bis(pyridine)copper(II)
;
_journal_issue 11
_journal_name_full 'Acta Crystallographica Section C'
_journal_page_first e505
_journal_page_last e506
_journal_paper_doi 10.1107/S0108270100013937
_journal_volume 56
_journal_year 2000
_chemical_formula_iupac '[Cu (C4 H5 O2)2 (C5 H5 N)2 (H2 O)]'
_chemical_formula_moiety 'C18 H22 Cu N2 O5'
_chemical_formula_sum 'C18 H22 Cu N2 O5'
_chemical_formula_weight 409.92
_chemical_name_systematic
;
 Aqua-bis(trans-2-butenoate)- bis(pyridine)copper(II)
;
_space_group_IT_number 15
_symmetry_cell_setting monoclinic
_symmetry_space_group_name_Hall '-C 2yc'
_symmetry_space_group_name_H-M 'C 1 2/c 1'
_audit_creation_method SHELXL
_cell_angle_alpha 90.00
_cell_angle_beta 91.097(11)
_cell_angle_gamma 90.00
_cell_formula_units_Z 4
_cell_length_a 15.922(2)
_cell_length_b 5.7331(8)
_cell_length_c 21.341(3)
_cell_measurement_reflns_used 25
_cell_measurement_temperature 293(2)
_cell_measurement_theta_max 12.5
_cell_measurement_theta_min 7.5
_cell_volume 1947.6(5)
_computing_cell_refinement P3/P4-PC
_computing_data_collection 'P3/P4-PC (Siemens, 1991)'
_computing_data_reduction 'XDISK in SHELXTL/PC (Sheldrick, 1994)'
_computing_publication_material 'CIFTAB (Sheldrick, 1993) and PARST (Nardelli, 1983)'
_computing_structure_refinement 'SHELXL97 (Sheldrick, 1997)'
_computing_structure_solution 'SHELXS97 (Sheldrick, 1997)'
_diffrn_ambient_temperature 293(2)
_diffrn_measured_fraction_theta_full .496
_diffrn_measured_fraction_theta_max .496
_diffrn_measurement_device_type 'Siemens R3m'
_diffrn_measurement_method \w/2\q
_diffrn_radiation_monochromator graphite
_diffrn_radiation_source 'fine-focus sealed tube'
_diffrn_radiation_type MoK\a
_diffrn_radiation_wavelength .71073
_diffrn_reflns_av_R_equivalents .026
_diffrn_reflns_av_sigmaI/netI .029
_diffrn_reflns_limit_h_max 18
_diffrn_reflns_limit_h_min 0
_diffrn_reflns_limit_k_max 6
_diffrn_reflns_limit_k_min 0
_diffrn_reflns_limit_l_max 25
_diffrn_reflns_limit_l_min -25
_diffrn_reflns_number 1866
_diffrn_reflns_theta_full 25.00
_diffrn_reflns_theta_max 25.00
_diffrn_reflns_theta_min 1.91
_diffrn_standards_decay_% <2
_diffrn_standards_interval_count 98
_diffrn_standards_number 2
_exptl_absorpt_coefficient_mu 1.15
_exptl_absorpt_correction_T_max .73
_exptl_absorpt_correction_T_min .50
_exptl_absorpt_correction_type psi-scan
_exptl_absorpt_process_details '(XEMP in SHELXTL/PC; Sheldrick, 1994)'
_exptl_crystal_colour blue
_exptl_crystal_density_diffrn 1.398
_exptl_crystal_density_method 'not measured'
_exptl_crystal_description plates
_exptl_crystal_F_000 852
_exptl_crystal_size_max .36
_exptl_crystal_size_mid .16
_exptl_crystal_size_min .08
_refine_diff_density_max .287
_refine_diff_density_min -.280
_refine_ls_extinction_method none
_refine_ls_goodness_of_fit_ref 1.068
_refine_ls_hydrogen_treatment mixed
_refine_ls_matrix_type full
_refine_ls_number_parameters 123
_refine_ls_number_reflns 1699
_refine_ls_number_restraints 0
_refine_ls_restrained_S_all 1.068
_refine_ls_R_factor_all .041
_refine_ls_R_factor_gt .031
_refine_ls_shift/su_max .002
_refine_ls_shift/su_mean .001
_refine_ls_structure_factor_coef Fsqd
_refine_ls_weighting_details ' w = 1/[\s^2^(Fo^2^)+(0.04P)^2^+2P] where P = (Fo^2^+2Fc^2^)/3'
_refine_ls_weighting_scheme calc
_refine_ls_wR_factor_ref .082
_reflns_number_gt 1476
_reflns_number_total 1699
_reflns_threshold_expression I>2\s(I)
_cod_data_source_file qa0401sup1.cif
_cod_data_source_block I
_cod_original_sg_symbol_H-M 'C 2/c'
_cod_database_code 1100908
_cod_database_fobs_code 1100908

loop_
_symmetry_equiv_pos_as_xyz
'x, y, z'
'x, -y, z+1/2'
'x+1/2, y+1/2, z'
'x+1/2, -y+1/2, z+1/2'
'-x, -y, -z'
'-x, y, -z-1/2'
'-x+1/2, -y+1/2, -z'
'-x+1/2, y+1/2, -z-1/2'

loop_
_atom_site_label
_atom_site_fract_x
_atom_site_fract_y
_atom_site_fract_z
_atom_site_U_iso_or_equiv
_atom_site_adp_type
_atom_site_calc_flag
_atom_site_refinement_flags
_atom_site_occupancy
_atom_site_disorder_assembly
_atom_site_disorder_group
_atom_site_type_symbol
Cu .0000 .38067(8) .2500 .02892(16) Uani d S 1 . . Cu
N1 .10999(12) .4139(4) .20392(9) .0329(5) Uani d . 1 . . N
C2 .16242(17) .5918(5) .21513(13) .0420(6) Uani d . 1 . . C
H2A .1464 .7078 .2429 .050 Uiso calc R 1 . . H
C3 .23942(18) .6096(6) .18688(15) .0503(7) Uani d . 1 . . C
H3A .2744 .7361 .1953 .060 Uiso calc R 1 . . H
C4 .26358(19) .4389(6) .14639(15) .0541(9) Uani d . 1 . . C
H4A .3153 .4469 .1270 .065 Uiso calc R 1 . . H
C5 .2103(2) .2561(6) .13483(16) .0564(9) Uani d . 1 . . C
H5A .2258 .1366 .1079 .068 Uiso calc R 1 . . H
C6 .13350(18) .2505(5) .16343(14) .0451(7) Uani d . 1 . . C
H6A .0968 .1285 .1542 .054 Uiso calc R 1 . . H
O7 -.03881(15) .7474(4) .14482(10) .0583(6) Uani d . 1 . . O
O8 -.05988(11) .3752(4) .17009(8) .0407(4) Uani d . 1 . . O
C9 -.05941(16) .5459(5) .13186(12) .0370(6) Uani d . 1 . . C
C10 -.0859(2) .4903(6) .06611(13) .0489(7) Uani d . 1 . . C
H10A -.0988 .6138 .0394 .059 Uiso calc R 1 . . H
C11 -.0920(2) .2790(6) .04387(14) .0518(8) Uani d . 1 . . C
H11A -.0801 .1568 .0713 .062 Uiso calc R 1 . . H
C12 -.1166(3) .2168(9) -.02215(17) .0879(14) Uani d . 1 . . C
H12A -.1159 .0503 -.0269 .132 Uiso calc R 1 . . H
H12B -.0776 .2857 -.0505 .132 Uiso calc R 1 . . H
H12C -.1721 .2745 -.0313 .132 Uiso calc R 1 . . H
O1W .0000 -.0050(6) .2500 .0499(8) Uani d S 1 . . O
H1W -.011(2) -.089(6) .2228(14) .052(10) Uiso d . 1 . . H

loop_
_atom_site_aniso_label
_atom_site_aniso_U_11
_atom_site_aniso_U_22
_atom_site_aniso_U_33
_atom_site_aniso_U_12
_atom_site_aniso_U_13
_atom_site_aniso_U_23
Cu .0280(2) .0293(3) .0294(2) .000 .00047(15) .000
N1 .0295(11) .0351(12) .0341(11) -.0002(9) .0000(8) .0006(9)
C2 .0392(14) .0396(16) .0473(15) -.0020(13) .0011(12) -.0036(13)
C3 .0362(14) .0516(18) .0632(19) -.0115(15) -.0023(13) .0060(17)
C4 .0342(15) .066(2) .0623(19) .0035(15) .0128(14) .0119(17)
C5 .059(2) .053(2) .0578(19) .0032(16) .0235(16) -.0103(16)
C6 .0454(16) .0422(17) .0480(16) -.0051(13) .0084(13) -.0092(14)
O7 .0891(17) .0386(13) .0470(12) .0084(12) -.0068(11) -.0065(10)
O8 .0386(10) .0495(11) .0338(9) -.0076(9) -.0041(7) .0067(9)
C9 .0343(14) .0415(17) .0352(14) .0084(12) .0024(11) -.0020(12)
C10 .0568(19) .0529(19) .0367(15) .0057(16) -.0045(13) .0069(15)
C11 .0584(19) .059(2) .0385(16) -.0125(16) .0033(13) -.0027(15)
C12 .102(3) .108(4) .053(2) -.028(3) -.005(2) -.026(2)
O1W .082(2) .0271(16) .0405(17) .000 -.0059(16) .000

loop_
_atom_type_symbol
_atom_type_description
_atom_type_scat_dispersion_real
_atom_type_scat_dispersion_imag
_atom_type_scat_source
C C .0033 .0016 'International Tables Vol C Tables 4.2.6.8 and 6.1.1.4'
H H .0000 .0000 'International Tables Vol C Tables 4.2.6.8 and 6.1.1.4'
N N .0061 .0033 'International Tables Vol C Tables 4.2.6.8 and 6.1.1.4'
O O .0106 .0060 'International Tables Vol C Tables 4.2.6.8 and 6.1.1.4'
Cu Cu .3201 1.2651 'International Tables Vol C Tables 4.2.6.8 and 6.1.1.4'

loop_
_geom_angle_atom_site_label_1
_geom_angle_atom_site_label_2
_geom_angle_atom_site_label_3
_geom_angle_site_symmetry_1
_geom_angle_site_symmetry_3
_geom_angle
_geom_angle_publ_flag
O8 Cu O8 6_556 . 178.13(12) y
O8 Cu N1 6_556 . 90.77(8) y
O8 Cu N1 . . 89.41(8) y
O8 Cu N1 6_556 6_556 89.41(8) n
O8 Cu N1 . 6_556 90.77(8) n
N1 Cu N1 . 6_556 169.26(12) y
O8 Cu O1W 6_556 . 89.07(6) n
O8 Cu O1W . . 89.07(6) y
N1 Cu O1W . . 95.37(6) y
N1 Cu O1W 6_556 . 95.37(6) n
C6 N1 C2 . . 118.0(2) ?
C6 N1 Cu . . 120.19(18) ?
C2 N1 Cu . . 121.69(18) ?
N1 C2 C3 . . 122.3(3) ?
C4 C3 C2 . . 119.1(3) ?
C3 C4 C5 . . 118.8(3) ?
C4 C5 C6 . . 119.4(3) ?
N1 C6 C5 . . 122.3(3) ?
C9 O8 Cu . . 122.82(18) ?
O7 C9 O8 . . 125.6(3) ?
O7 C9 C10 . . 118.8(3) ?
O8 C9 C10 . . 115.7(3) ?
C11 C10 C9 . . 124.0(3) ?
C10 C11 C12 . . 125.4(3) ?

loop_
_geom_bond_atom_site_label_1
_geom_bond_atom_site_label_2
_geom_bond_site_symmetry_2
_geom_bond_distance
_geom_bond_publ_flag
Cu O8 6_556 1.9381(17) ?
Cu O8 . 1.9381(17) y
Cu N1 . 2.034(2) y
Cu N1 6_556 2.034(2) ?
Cu O1W . 2.211(3) y
N1 C6 . 1.333(3) ?
N1 C2 . 1.337(3) ?
C2 C3 . 1.380(4) ?
C3 C4 . 1.365(5) ?
C4 C5 . 1.368(5) ?
C5 C6 . 1.378(4) ?
O7 C9 . 1.231(4) ?
O8 C9 . 1.274(3) ?
C9 C10 . 1.492(4) ?
C10 C11 . 1.304(5) ?
C11 C12 . 1.498(4) ?
